data_8107126
loop_
_publ_author_name
'Liu, Feng'
'Li, Guo-Xing'

_publ_section_title
;
 Crystal structure of
 dichlorido(1,3-bis(2,6-dimethyl-phenyl)-1H-3\l4-imidazol-2-yl)(isoquinolinyl)palladium(IV),
 C28H27Cl2N3Pd
;
_journal_issue 4
_journal_name_full 'Zeitschrift f\"ur Kristallographie - New Crystal Structures'
_journal_page_first 1145
_journal_page_last 1147
_journal_paper_doi 10.1515/ncrs-2016-0094
_journal_volume 231
_journal_year 2016
_chemical_formula_sum 'C28 H27 Cl2 N3 Pd'
_chemical_formula_weight 582.83
_space_group_IT_number 15
_space_group_name_Hall '-C 2yc'
_space_group_name_H-M_alt 'C 1 2/c 1'
_symmetry_cell_setting monoclinic
_symmetry_space_group_name_Hall '-C 2yc'
_symmetry_space_group_name_H-M 'C 1 2/c 1'
_atom_sites_solution_hydrogens geom
_atom_sites_solution_primary direct
_atom_sites_solution_secondary difmap
_cell_angle_alpha 90.00
_cell_angle_beta 107.8650(10)
_cell_angle_gamma 90.00
_cell_formula_units_Z 16
_cell_length_a 24.7394(17)
_cell_length_b 15.9451(11)
_cell_length_c 27.4301(19)
_cell_measurement_reflns_used 9835
_cell_measurement_temperature 100(2)
_cell_measurement_theta_max 28.41
_cell_measurement_theta_min 2.67
_cell_volume 10298.7(12)
_computing_cell_refinement 'SAINT (Bruker, 2002)'
_computing_data_collection 'SMART (Bruker, 2002)'
_computing_data_reduction SAINT
_computing_molecular_graphics 'XP (Bruker, 2002)'
_computing_publication_material 'SHELXL-97 (Bruker, 2002)'
_computing_structure_refinement 'SHELXL-97 (Sheldrick, 1997)'
_computing_structure_solution 'SHELXS-97 (Sheldrick, 1997)'
_diffrn_ambient_temperature 100(2)
_diffrn_measured_fraction_theta_full 0.995
_diffrn_measured_fraction_theta_max 0.995
_diffrn_measurement_device_type 'Bruker APEX II area-detector diffractometer'
_diffrn_measurement_method '\f and \w scans'
_diffrn_radiation_monochromator graphite
_diffrn_radiation_source 'fine-focus sealed tube'
_diffrn_radiation_type MoK\a
_diffrn_radiation_wavelength 0.71073
_diffrn_reflns_av_R_equivalents 0.0233
_diffrn_reflns_av_sigmaI/netI 0.0198
_diffrn_reflns_limit_h_max 29
_diffrn_reflns_limit_h_min -29
_diffrn_reflns_limit_k_max 19
_diffrn_reflns_limit_k_min -19
_diffrn_reflns_limit_l_max 31
_diffrn_reflns_limit_l_min -33
_diffrn_reflns_number 40064
_diffrn_reflns_theta_full 25.50
_diffrn_reflns_theta_max 25.50
_diffrn_reflns_theta_min 1.54
_exptl_absorpt_coefficient_mu 0.950
_exptl_absorpt_correction_T_max 0.8255
_exptl_absorpt_correction_T_min 0.7142
_exptl_absorpt_correction_type multi-scan
_exptl_absorpt_process_details 'SADABS (Bruker, 2002)'
_exptl_crystal_colour Yellow
_exptl_crystal_density_diffrn 1.504
_exptl_crystal_density_method 'not measured'
_exptl_crystal_description Block
_exptl_crystal_F_000 4736
_exptl_crystal_size_max 0.38
_exptl_crystal_size_mid 0.30
_exptl_crystal_size_min 0.21
_refine_diff_density_max 0.625
_refine_diff_density_min -0.671
_refine_diff_density_rms 0.087
_refine_ls_extinction_method none
_refine_ls_goodness_of_fit_ref 1.040
_refine_ls_hydrogen_treatment constr
_refine_ls_matrix_type full
_refine_ls_number_parameters 621
_refine_ls_number_reflns 9545
_refine_ls_number_restraints 0
_refine_ls_restrained_S_all 1.040
_refine_ls_R_factor_all 0.0283
_refine_ls_R_factor_gt 0.0249
_refine_ls_shift/su_max 0.001
_refine_ls_shift/su_mean 0.001
_refine_ls_structure_factor_coef Fsqd
_refine_ls_weighting_details 'calc w=1/[\s^2^(Fo^2^)+(0.0970P)^2^+2.8505P] where P=(Fo^2^+2Fc^2^)/3'
_refine_ls_weighting_scheme calc
_refine_ls_wR_factor_gt 0.1085
_refine_ls_wR_factor_ref 0.1168
_reflns_number_gt 8840
_reflns_number_total 9545
_reflns_threshold_expression I>2\s(I)
_cod_data_source_file suppl_ncrs-2016-0094_suppl.cif
_cod_data_source_block mo_2
_cod_depositor_comments
;
The following automatic conversions were performed:

data item '_exptl_absorpt_correction_type' value 'Multi-scan' was
changed to 'multi-scan' in accordance with the built-in table derived
from the CIF Core dictionary named 'cif_core.dic' version 2.4.5 last
updated on 2014-11-21.

data item '_symmetry_cell_setting' value 'Monoclinic' was changed to
'monoclinic' in accordance with the built-in table derived from the
CIF Core dictionary named 'cif_core.dic' version 2.4.5 last updated
on 2014-11-21.

Automatic conversion script
Id: cif_fix_values 8738 2021-04-28 16:35:53Z antanas 
;
_cod_original_sg_symbol_H-M 'C 2/c'
_cod_database_code 8107126

loop_
_symmetry_equiv_pos_as_xyz
'x, y, z'
'-x, y, -z+1/2'
'x+1/2, y+1/2, z'
'-x+1/2, y+1/2, -z+1/2'
'-x, -y, -z'
'x, -y, z-1/2'
'-x+1/2, -y+1/2, -z'
'x+1/2, -y+1/2, z-1/2'

loop_
_atom_site_label
_atom_site_type_symbol
_atom_site_fract_x
_atom_site_fract_y
_atom_site_fract_z
_atom_site_U_iso_or_equiv
_atom_site_adp_type
_atom_site_occupancy
_atom_site_symmetry_multiplicity
_atom_site_calc_flag
_atom_site_refinement_flags
_atom_site_disorder_assembly
_atom_site_disorder_group
Pd1 Pd 0.459110(7) 0.760520(11) 0.077465(7) 0.01685(9) Uani 1 1 d . . .
Pd2 Pd 0.328109(7) 0.763580(11) 0.680928(7) 0.01838(9) Uani 1 1 d . . .
Cl1 Cl 0.38753(3) 0.78847(4) 0.00321(2) 0.03124(15) Uani 1 1 d . . .
Cl2 Cl 0.52997(3) 0.73020(5) 0.15176(3) 0.03362(17) Uani 1 1 d . . .
Cl3 Cl 0.29095(2) 0.64026(4) 0.64163(2) 0.02759(15) Uani 1 1 d . . .
Cl4 Cl 0.36369(2) 0.88587(4) 0.72354(2) 0.02639(14) Uani 1 1 d . . .
N1 N 0.38175(8) 0.80543(12) 0.13905(8) 0.0205(4) Uani 1 1 d . . .
N2 N 0.43160(8) 0.91079(12) 0.13062(8) 0.0220(4) Uani 1 1 d . . .
N3 N 0.50141(8) 0.68814(12) 0.03626(7) 0.0200(4) Uani 1 1 d . . .
N4 N 0.23438(8) 0.80530(13) 0.72509(8) 0.0226(4) Uani 1 1 d . . .
N5 N 0.20706(8) 0.81950(13) 0.64325(8) 0.0241(4) Uani 1 1 d . . .
N6 N 0.41070(9) 0.72993(12) 0.67796(9) 0.0242(5) Uani 1 1 d . . .
C1 C 0.42139(9) 0.82941(14) 0.11727(8) 0.0185(4) Uani 1 1 d . . .
C2 C 0.36769(11) 0.87117(16) 0.16599(10) 0.0272(5) Uani 1 1 d . . .
H2 H 0.3414 0.8698 0.1841 0.033 Uiso 1 1 calc R . .
C3 C 0.39889(10) 0.93643(16) 0.16103(10) 0.0272(5) Uani 1 1 d . . .
H3 H 0.3989 0.9894 0.1752 0.033 Uiso 1 1 calc R . .
C4 C 0.35214(10) 0.72536(15) 0.13024(10) 0.0207(5) Uani 1 1 d . . .
C5 C 0.30132(10) 0.72146(15) 0.09022(10) 0.0219(5) Uani 1 1 d . . .
C6 C 0.27456(10) 0.64325(15) 0.08060(10) 0.0267(5) Uani 1 1 d . . .
H6 H 0.2411 0.6378 0.0536 0.032 Uiso 1 1 calc R . .
C7 C 0.29653(10) 0.57444(16) 0.11000(10) 0.0290(6) Uani 1 1 d . . .
H7 H 0.2788 0.5226 0.1022 0.035 Uiso 1 1 calc R . .
C8 C 0.34527(10) 0.58254(15) 0.15140(11) 0.0288(6) Uani 1 1 d . . .
H8 H 0.3588 0.5363 0.1722 0.035 Uiso 1 1 calc R . .
C9 C 0.37439(10) 0.65816(15) 0.16262(10) 0.0242(5) Uani 1 1 d . . .
C10 C 0.27525(11) 0.79831(16) 0.06047(10) 0.0284(5) Uani 1 1 d . . .
H10A H 0.2383 0.7848 0.0378 0.043 Uiso 1 1 calc R . .
H10B H 0.2990 0.8178 0.0409 0.043 Uiso 1 1 calc R . .
H10C H 0.2719 0.8415 0.0838 0.043 Uiso 1 1 calc R . .
C11 C 0.42575(11) 0.66875(18) 0.20889(11) 0.0346(6) Uani 1 1 d . . .
H11A H 0.4591 0.6731 0.1982 0.052 Uiso 1 1 calc R . .
H11B H 0.4292 0.6211 0.2310 0.052 Uiso 1 1 calc R . .
H11C H 0.4217 0.7187 0.2269 0.052 Uiso 1 1 calc R . .
C12 C 0.46810(10) 0.96579(14) 0.11335(9) 0.0241(5) Uani 1 1 d . . .
C13 C 0.44496(11) 1.00687(16) 0.06628(10) 0.0291(5) Uani 1 1 d . . .
C14 C 0.48116(13) 1.05694(17) 0.04886(11) 0.0371(6) Uani 1 1 d . . .
H14 H 0.4675 1.0838 0.0174 0.044 Uiso 1 1 calc R . .
C15 C 0.53688(13) 1.0671(2) 0.07758(13) 0.0447(7) Uani 1 1 d . . .
H15 H 0.5607 1.0996 0.0648 0.054 Uiso 1 1 calc R . .
C16 C 0.55805(12) 1.03052(19) 0.12466(13) 0.0449(7) Uani 1 1 d . . .
H16 H 0.5955 1.0406 0.1441 0.054 Uiso 1 1 calc R . .
C17 C 0.52407(11) 0.97784(17) 0.14412(10) 0.0328(6) Uani 1 1 d . . .
C18 C 0.38311(12) 0.99943(18) 0.03574(12) 0.0398(7) Uani 1 1 d . . .
H18A H 0.3606 1.0308 0.0523 0.060 Uiso 1 1 calc R . .
H18B H 0.3720 0.9415 0.0336 0.060 Uiso 1 1 calc R . .
H18C H 0.3773 1.0212 0.0019 0.060 Uiso 1 1 calc R . .
C19 C 0.54712(13) 0.9394(2) 0.19663(12) 0.0484(8) Uani 1 1 d . . .
H19A H 0.5362 0.9732 0.2210 0.073 Uiso 1 1 calc R . .
H19B H 0.5878 0.9368 0.2061 0.073 Uiso 1 1 calc R . .
H19C H 0.5321 0.8839 0.1963 0.073 Uiso 1 1 calc R . .
C20 C 0.50519(10) 0.71469(15) -0.01028(10) 0.0235(5) Uani 1 1 d . . .
H20 H 0.4880 0.7652 -0.0235 0.028 Uiso 1 1 calc R . .
C21 C 0.53265(10) 0.67089(16) -0.03785(9) 0.0253(5) Uani 1 1 d . . .
H21 H 0.5346 0.6921 -0.0688 0.030 Uiso 1 1 calc R . .
C22 C 0.55837(9) 0.59299(15) -0.01965(9) 0.0223(5) Uani 1 1 d . . .
C23 C 0.58718(10) 0.54188(16) -0.04546(10) 0.0289(5) Uani 1 1 d . . .
H23 H 0.5907 0.5594 -0.0767 0.035 Uiso 1 1 calc R . .
C24 C 0.60997(11) 0.46692(16) -0.02512(11) 0.0307(6) Uani 1 1 d . . .
H24 H 0.6280 0.4333 -0.0431 0.037 Uiso 1 1 calc R . .
C25 C 0.60650(10) 0.43994(16) 0.02248(10) 0.0295(5) Uani 1 1 d . . .
H25 H 0.6225 0.3889 0.0359 0.035 Uiso 1 1 calc R . .
C26 C 0.57983(10) 0.48784(15) 0.04919(10) 0.0261(5) Uani 1 1 d . . .
H26 H 0.5780 0.4698 0.0809 0.031 Uiso 1 1 calc R . .
C27 C 0.55491(9) 0.56495(14) 0.02868(9) 0.0211(5) Uani 1 1 d . . .
C28 C 0.52563(9) 0.61564(14) 0.05427(9) 0.0211(5) Uani 1 1 d . . .
H28 H 0.5231 0.5972 0.0857 0.025 Uiso 1 1 calc R . .
C29 C 0.25216(9) 0.79640(14) 0.68308(9) 0.0204(5) Uani 1 1 d . . .
C30 C 0.17859(10) 0.83349(19) 0.71118(11) 0.0346(6) Uani 1 1 d . . .
H30 H 0.1572 0.8443 0.7331 0.041 Uiso 1 1 calc R . .
C31 C 0.16147(10) 0.84212(19) 0.65991(10) 0.0335(6) Uani 1 1 d . . .
H31 H 0.1259 0.8598 0.6395 0.040 Uiso 1 1 calc R . .
C32 C 0.26512(10) 0.78183(16) 0.77674(10) 0.0221(5) Uani 1 1 d . . .
C33 C 0.28907(10) 0.84458(15) 0.81256(10) 0.0238(5) Uani 1 1 d . . .
C34 C 0.31916(10) 0.81904(17) 0.86167(10) 0.0288(5) Uani 1 1 d . . .
H34 H 0.3364 0.8590 0.8862 0.035 Uiso 1 1 calc R . .
C35 C 0.32392(13) 0.73535(17) 0.87480(12) 0.0334(6) Uani 1 1 d . . .
H35 H 0.3459 0.7194 0.9075 0.040 Uiso 1 1 calc R . .
C36 C 0.29650(12) 0.67525(17) 0.84006(11) 0.0333(6) Uani 1 1 d . . .
H36 H 0.2980 0.6194 0.8501 0.040 Uiso 1 1 calc R . .
C37 C 0.26647(11) 0.69737(15) 0.78971(10) 0.0270(5) Uani 1 1 d . . .
C38 C 0.28045(11) 0.93603(15) 0.79949(11) 0.0310(6) Uani 1 1 d . . .
H38A H 0.3009 0.9690 0.8286 0.046 Uiso 1 1 calc R . .
H38B H 0.2407 0.9492 0.7904 0.046 Uiso 1 1 calc R . .
H38C H 0.2942 0.9484 0.7711 0.046 Uiso 1 1 calc R . .
C39 C 0.23604(14) 0.63211(18) 0.75201(12) 0.0435(7) Uani 1 1 d . . .
H39A H 0.1981 0.6508 0.7348 0.065 Uiso 1 1 calc R . .
H39B H 0.2347 0.5806 0.7697 0.065 Uiso 1 1 calc R . .
H39C H 0.2559 0.6231 0.7274 0.065 Uiso 1 1 calc R . .
C40 C 0.20230(9) 0.81445(16) 0.58928(9) 0.0253(5) Uani 1 1 d . . .
C41 C 0.17134(12) 0.74774(17) 0.56115(12) 0.0312(6) Uani 1 1 d . . .
C42 C 0.16627(13) 0.7445(2) 0.50941(12) 0.0400(7) Uani 1 1 d . . .
H42 H 0.1462 0.7007 0.4895 0.048 Uiso 1 1 calc R . .
C43 C 0.19056(13) 0.8055(2) 0.48698(11) 0.0434(8) Uani 1 1 d . . .
H43 H 0.1874 0.8016 0.4524 0.052 Uiso 1 1 calc R . .
C44 C 0.21932(12) 0.8720(2) 0.51535(11) 0.0404(7) Uani 1 1 d . . .
H44 H 0.2348 0.9131 0.4995 0.049 Uiso 1 1 calc R . .
C45 C 0.22555(10) 0.87858(17) 0.56745(10) 0.0302(6) Uani 1 1 d . . .
C46 C 0.14431(12) 0.68169(19) 0.58547(12) 0.0416(7) Uani 1 1 d . . .
H46A H 0.1705 0.6653 0.6178 0.062 Uiso 1 1 calc R . .
H46B H 0.1347 0.6338 0.5633 0.062 Uiso 1 1 calc R . .
H46C H 0.1105 0.7040 0.5908 0.062 Uiso 1 1 calc R . .
C47 C 0.25472(13) 0.95241(19) 0.59853(13) 0.0435(7) Uani 1 1 d . . .
H47A H 0.2317 0.9737 0.6183 0.065 Uiso 1 1 calc R . .
H47B H 0.2601 0.9955 0.5760 0.065 Uiso 1 1 calc R . .
H47C H 0.2909 0.9352 0.6211 0.065 Uiso 1 1 calc R . .
C48 C 0.45050(11) 0.79070(17) 0.67788(11) 0.0316(6) Uani 1 1 d . . .
H48 H 0.4391 0.8465 0.6745 0.038 Uiso 1 1 calc R . .
C49 C 0.50545(13) 0.77251(18) 0.68259(13) 0.0353(7) Uani 1 1 d . . .
H49 H 0.5311 0.8155 0.6832 0.042 Uiso 1 1 calc R . .
C50 C 0.52355(10) 0.68830(17) 0.68655(9) 0.0265(5) Uani 1 1 d . . .
C51 C 0.58043(11) 0.66335(19) 0.69259(11) 0.0347(6) Uani 1 1 d . . .
H51 H 0.6084 0.7036 0.6951 0.042 Uiso 1 1 calc R . .
C52 C 0.59394(11) 0.5795(2) 0.69470(11) 0.0370(6) Uani 1 1 d . . .
H52 H 0.6312 0.5635 0.6989 0.044 Uiso 1 1 calc R . .
C53 C 0.55207(11) 0.51690(19) 0.69065(10) 0.0341(6) Uani 1 1 d . . .
H53 H 0.5618 0.4604 0.6919 0.041 Uiso 1 1 calc R . .
C54 C 0.49747(11) 0.53995(17) 0.68497(10) 0.0298(5) Uani 1 1 d . . .
H54 H 0.4699 0.4989 0.6818 0.036 Uiso 1 1 calc R . .
C55 C 0.48224(10) 0.62540(15) 0.68380(9) 0.0234(5) Uani 1 1 d . . .
C56 C 0.42653(10) 0.65107(15) 0.68004(9) 0.0235(5) Uani 1 1 d . . .
H56 H 0.3996 0.6099 0.6790 0.028 Uiso 1 1 calc R . .

loop_
_atom_site_aniso_label
_atom_site_aniso_U_11
_atom_site_aniso_U_22
_atom_site_aniso_U_33
_atom_site_aniso_U_23
_atom_site_aniso_U_13
_atom_site_aniso_U_12
Pd1 0.01671(13) 0.01732(13) 0.01717(13) -0.00170(6) 0.00617(9) -0.00050(6)
Pd2 0.01704(13) 0.01682(13) 0.02241(14) -0.00036(6) 0.00769(9) -0.00073(6)
Cl1 0.0310(3) 0.0403(3) 0.0200(3) -0.0014(3) 0.0043(3) 0.0131(3)
Cl2 0.0240(3) 0.0543(4) 0.0200(3) -0.0055(3) 0.0030(3) 0.0118(3)
Cl3 0.0248(3) 0.0222(3) 0.0356(3) -0.0094(2) 0.0090(2) -0.0024(2)
Cl4 0.0257(3) 0.0218(3) 0.0344(3) -0.0063(2) 0.0133(2) -0.0060(2)
N1 0.0210(9) 0.0213(10) 0.0220(10) -0.0020(8) 0.0107(8) -0.0009(8)
N2 0.0266(9) 0.0185(9) 0.0226(10) -0.0021(8) 0.0099(8) 0.0000(8)
N3 0.0207(9) 0.0208(9) 0.0191(10) -0.0012(8) 0.0069(8) -0.0011(7)
N4 0.0194(9) 0.0267(10) 0.0230(11) -0.0017(9) 0.0085(8) -0.0011(8)
N5 0.0201(9) 0.0306(11) 0.0221(10) -0.0019(9) 0.0070(8) -0.0002(8)
N6 0.0247(11) 0.0228(11) 0.0283(12) -0.0013(8) 0.0129(9) -0.0022(8)
C1 0.0213(10) 0.0176(10) 0.0150(11) 0.0009(9) 0.0032(9) -0.0002(8)
C2 0.0314(13) 0.0257(12) 0.0282(14) -0.0036(10) 0.0144(11) 0.0033(10)
C3 0.0328(12) 0.0260(12) 0.0244(13) -0.0072(10) 0.0110(10) 0.0034(10)
C4 0.0225(12) 0.0206(11) 0.0245(13) -0.0011(9) 0.0153(10) -0.0017(9)
C5 0.0229(12) 0.0214(11) 0.0235(13) -0.0002(10) 0.0104(10) 0.0004(9)
C6 0.0257(12) 0.0249(12) 0.0316(14) -0.0020(11) 0.0120(10) -0.0047(10)
C7 0.0322(13) 0.0212(11) 0.0414(15) -0.0031(11) 0.0229(12) -0.0061(10)
C8 0.0311(13) 0.0191(11) 0.0421(16) 0.0072(11) 0.0199(12) 0.0055(10)
C9 0.0266(12) 0.0252(12) 0.0259(13) 0.0023(10) 0.0156(10) 0.0042(10)
C10 0.0293(13) 0.0248(13) 0.0305(14) 0.0033(11) 0.0080(11) 0.0000(10)
C11 0.0298(12) 0.0389(15) 0.0347(15) 0.0114(13) 0.0092(11) 0.0043(12)
C12 0.0275(11) 0.0189(11) 0.0261(13) -0.0018(10) 0.0084(10) -0.0052(9)
C13 0.0322(12) 0.0214(12) 0.0316(13) 0.0014(11) 0.0067(11) -0.0010(10)
C14 0.0468(16) 0.0287(13) 0.0347(15) 0.0115(12) 0.0111(13) -0.0036(12)
C15 0.0432(16) 0.0391(16) 0.056(2) 0.0128(15) 0.0219(15) -0.0092(13)
C16 0.0327(14) 0.0419(16) 0.0541(19) 0.0097(15) 0.0043(13) -0.0140(13)
C17 0.0324(13) 0.0291(13) 0.0321(14) 0.0003(11) 0.0027(11) -0.0097(11)
C18 0.0394(15) 0.0296(14) 0.0422(17) 0.0146(13) 0.0007(13) -0.0004(12)
C19 0.0460(17) 0.0483(18) 0.0377(17) 0.0070(14) -0.0067(14) -0.0196(14)
C20 0.0248(12) 0.0205(11) 0.0255(13) 0.0037(10) 0.0081(10) 0.0009(9)
C21 0.0290(12) 0.0277(12) 0.0219(12) 0.0046(10) 0.0116(10) 0.0006(10)
C22 0.0188(10) 0.0242(12) 0.0231(12) -0.0034(10) 0.0051(9) -0.0034(9)
C23 0.0284(12) 0.0319(13) 0.0288(13) -0.0056(11) 0.0122(10) -0.0027(11)
C24 0.0290(12) 0.0287(13) 0.0366(15) -0.0105(11) 0.0132(11) 0.0032(10)
C25 0.0293(12) 0.0220(12) 0.0342(14) -0.0021(11) 0.0057(11) 0.0044(10)
C26 0.0258(12) 0.0216(11) 0.0263(13) 0.0008(10) 0.0015(10) -0.0002(9)
C27 0.0175(10) 0.0204(11) 0.0219(12) -0.0022(9) 0.0009(9) -0.0035(8)
C28 0.0208(10) 0.0207(11) 0.0196(11) -0.0005(9) 0.0028(9) -0.0038(9)
C29 0.0204(11) 0.0179(11) 0.0219(12) -0.0012(9) 0.0053(9) -0.0048(8)
C30 0.0197(11) 0.0550(17) 0.0326(15) 0.0034(13) 0.0134(11) 0.0057(12)
C31 0.0189(11) 0.0523(17) 0.0294(14) 0.0001(13) 0.0077(10) 0.0039(11)
C32 0.0233(11) 0.0244(11) 0.0220(13) 0.0004(10) 0.0122(10) -0.0015(9)
C33 0.0238(11) 0.0228(11) 0.0285(13) -0.0002(10) 0.0132(10) -0.0020(9)
C34 0.0279(12) 0.0360(14) 0.0242(13) -0.0051(11) 0.0105(10) -0.0022(11)
C35 0.0398(16) 0.0407(16) 0.0233(14) 0.0084(11) 0.0151(13) 0.0058(12)
C36 0.0465(16) 0.0258(13) 0.0369(16) 0.0093(12) 0.0265(13) 0.0073(11)
C37 0.0349(13) 0.0219(12) 0.0322(14) -0.0021(11) 0.0222(12) -0.0034(10)
C38 0.0356(13) 0.0211(12) 0.0406(16) -0.0014(11) 0.0181(12) -0.0011(10)
C39 0.069(2) 0.0278(14) 0.0426(17) -0.0099(13) 0.0298(16) -0.0190(14)
C40 0.0196(11) 0.0337(13) 0.0208(12) 0.0007(10) 0.0038(9) 0.0083(10)
C41 0.0250(14) 0.0342(13) 0.0306(16) -0.0028(11) 0.0028(12) 0.0075(10)
C42 0.0356(16) 0.0485(17) 0.0299(17) -0.0102(13) 0.0013(13) 0.0133(13)
C43 0.0431(16) 0.066(2) 0.0202(14) 0.0030(14) 0.0077(12) 0.0247(15)
C44 0.0373(15) 0.0530(18) 0.0344(16) 0.0107(14) 0.0161(13) 0.0141(13)
C45 0.0231(11) 0.0362(14) 0.0312(14) 0.0059(11) 0.0080(10) 0.0098(10)
C46 0.0306(14) 0.0409(16) 0.0475(18) -0.0058(14) 0.0033(13) -0.0089(12)
C47 0.0421(16) 0.0342(15) 0.0532(19) 0.0085(14) 0.0133(14) -0.0012(13)
C48 0.0305(13) 0.0230(12) 0.0473(17) -0.0073(12) 0.0208(12) -0.0049(11)
C49 0.0337(15) 0.0355(15) 0.0446(18) -0.0088(13) 0.0236(14) -0.0114(11)
C50 0.0262(12) 0.0351(14) 0.0203(12) -0.0058(11) 0.0100(10) -0.0024(10)
C51 0.0237(12) 0.0480(16) 0.0351(15) -0.0088(13) 0.0129(11) -0.0027(12)
C52 0.0267(13) 0.0538(18) 0.0323(15) 0.0011(13) 0.0119(11) 0.0081(12)
C53 0.0353(13) 0.0407(15) 0.0286(14) 0.0088(12) 0.0132(11) 0.0152(12)
C54 0.0332(13) 0.0312(13) 0.0286(13) 0.0086(11) 0.0149(11) 0.0041(11)
C55 0.0228(11) 0.0301(13) 0.0182(11) 0.0009(10) 0.0074(9) 0.0025(9)
C56 0.0250(12) 0.0251(12) 0.0218(12) -0.0001(10) 0.0093(10) -0.0032(10)

loop_
_atom_type_symbol
_atom_type_description
_atom_type_scat_dispersion_real
_atom_type_scat_dispersion_imag
_atom_type_scat_source
C C 0.0033 0.0016 'International Tables Vol C Tables 4.2.6.8 and 6.1.1.4'
H H 0.0000 0.0000 'International Tables Vol C Tables 4.2.6.8 and 6.1.1.4'
N N 0.0061 0.0033 'International Tables Vol C Tables 4.2.6.8 and 6.1.1.4'
Cl Cl 0.1484 0.1585 'International Tables Vol C Tables 4.2.6.8 and 6.1.1.4'
Pd Pd -0.9988 1.0072 'International Tables Vol C Tables 4.2.6.8 and 6.1.1.4'

loop_
_geom_angle_atom_site_label_1
_geom_angle_atom_site_label_2
_geom_angle_atom_site_label_3
_geom_angle
_geom_angle_site_symmetry_1
_geom_angle_site_symmetry_3
C1 Pd1 N3 178.50(8) . .
C1 Pd1 Cl2 89.31(6) . .
N3 Pd1 Cl2 89.49(6) . .
C1 Pd1 Cl1 90.91(6) . .
N3 Pd1 Cl1 90.30(5) . .
Cl2 Pd1 Cl1 178.95(3) . .
C29 Pd2 N6 179.02(9) . .
C29 Pd2 Cl3 89.62(7) . .
N6 Pd2 Cl3 90.97(6) . .
C29 Pd2 Cl4 88.82(7) . .
N6 Pd2 Cl4 90.62(6) . .
Cl3 Pd2 Cl4 177.25(2) . .
C1 N1 C2 110.90(19) . .
C1 N1 C4 124.88(19) . .
C2 N1 C4 123.77(19) . .
C1 N2 C3 110.51(19) . .
C1 N2 C12 125.46(19) . .
C3 N2 C12 123.9(2) . .
C28 N3 C20 117.6(2) . .
C28 N3 Pd1 121.35(16) . .
C20 N3 Pd1 121.09(15) . .
C29 N4 C30 110.7(2) . .
C29 N4 C32 126.65(19) . .
C30 N4 C32 122.4(2) . .
C29 N5 C31 110.9(2) . .
C29 N5 C40 126.75(19) . .
C31 N5 C40 122.0(2) . .
C56 N6 C48 117.9(2) . .
C56 N6 Pd2 120.96(16) . .
C48 N6 Pd2 120.92(16) . .
N1 C1 N2 104.64(19) . .
N1 C1 Pd1 128.17(17) . .
N2 C1 Pd1 127.14(16) . .
C3 C2 N1 106.8(2) . .
C3 C2 H2 126.6 . .
N1 C2 H2 126.6 . .
C2 C3 N2 107.1(2) . .
C2 C3 H3 126.4 . .
N2 C3 H3 126.4 . .
C9 C4 C5 123.5(2) . .
C9 C4 N1 119.3(2) . .
C5 C4 N1 117.2(2) . .
C4 C5 C6 116.7(2) . .
C4 C5 C10 121.6(2) . .
C6 C5 C10 121.7(2) . .
C7 C6 C5 121.5(2) . .
C7 C6 H6 119.2 . .
C5 C6 H6 119.2 . .
C6 C7 C8 119.7(2) . .
C6 C7 H7 120.1 . .
C8 C7 H7 120.1 . .
C7 C8 C9 121.6(2) . .
C7 C8 H8 119.2 . .
C9 C8 H8 119.2 . .
C8 C9 C4 116.7(2) . .
C8 C9 C11 122.0(2) . .
C4 C9 C11 121.2(2) . .
C5 C10 H10A 109.5 . .
C5 C10 H10B 109.5 . .
H10A C10 H10B 109.5 . .
C5 C10 H10C 109.5 . .
H10A C10 H10C 109.5 . .
H10B C10 H10C 109.5 . .
C9 C11 H11A 109.5 . .
C9 C11 H11B 109.5 . .
H11A C11 H11B 109.5 . .
C9 C11 H11C 109.5 . .
H11A C11 H11C 109.5 . .
H11B C11 H11C 109.5 . .
C17 C12 C13 122.7(2) . .
C17 C12 N2 119.4(2) . .
C13 C12 N2 117.8(2) . .
C14 C13 C12 117.4(2) . .
C14 C13 C18 120.4(2) . .
C12 C13 C18 122.2(2) . .
C15 C14 C13 120.7(3) . .
C15 C14 H14 119.6 . .
C13 C14 H14 119.6 . .
C16 C15 C14 121.2(3) . .
C16 C15 H15 119.4 . .
C14 C15 H15 119.4 . .
C15 C16 C17 120.9(3) . .
C15 C16 H16 119.5 . .
C17 C16 H16 119.5 . .
C12 C17 C16 116.8(2) . .
C12 C17 C19 122.4(2) . .
C16 C17 C19 120.8(2) . .
C13 C18 H18A 109.5 . .
C13 C18 H18B 109.5 . .
H18A C18 H18B 109.5 . .
C13 C18 H18C 109.5 . .
H18A C18 H18C 109.5 . .
H18B C18 H18C 109.5 . .
C17 C19 H19A 109.5 . .
C17 C19 H19B 109.5 . .
H19A C19 H19B 109.5 . .
C17 C19 H19C 109.5 . .
H19A C19 H19C 109.5 . .
H19B C19 H19C 109.5 . .
C21 C20 N3 123.2(2) . .
C21 C20 H20 118.4 . .
N3 C20 H20 118.4 . .
C20 C21 C22 120.2(2) . .
C20 C21 H21 119.9 . .
C22 C21 H21 119.9 . .
C23 C22 C21 125.0(2) . .
C23 C22 C27 118.0(2) . .
C21 C22 C27 117.0(2) . .
C24 C23 C22 120.7(2) . .
C24 C23 H23 119.7 . .
C22 C23 H23 119.7 . .
C23 C24 C25 120.9(2) . .
C23 C24 H24 119.6 . .
C25 C24 H24 119.6 . .
C26 C25 C24 120.5(2) . .
C26 C25 H25 119.8 . .
C24 C25 H25 119.8 . .
C25 C26 C27 119.9(2) . .
C25 C26 H26 120.1 . .
C27 C26 H26 120.1 . .
C28 C27 C26 122.0(2) . .
C28 C27 C22 118.0(2) . .
C26 C27 C22 120.0(2) . .
N3 C28 C27 123.9(2) . .
N3 C28 H28 118.1 . .
C27 C28 H28 118.1 . .
N5 C29 N4 104.78(19) . .
N5 C29 Pd2 127.37(17) . .
N4 C29 Pd2 127.76(17) . .
C31 C30 N4 106.7(2) . .
C31 C30 H30 126.6 . .
N4 C30 H30 126.6 . .
C30 C31 N5 106.9(2) . .
C30 C31 H31 126.6 . .
N5 C31 H31 126.6 . .
C37 C32 C33 122.7(2) . .
C37 C32 N4 117.9(2) . .
C33 C32 N4 119.2(2) . .
C34 C33 C32 117.2(2) . .
C34 C33 C38 120.8(2) . .
C32 C33 C38 121.9(2) . .
C35 C34 C33 121.1(2) . .
C35 C34 H34 119.5 . .
C33 C34 H34 119.5 . .
C36 C35 C34 120.6(3) . .
C36 C35 H35 119.7 . .
C34 C35 H35 119.7 . .
C35 C36 C37 120.6(2) . .
C35 C36 H36 119.7 . .
C37 C36 H36 119.7 . .
C32 C37 C36 117.4(2) . .
C32 C37 C39 121.9(2) . .
C36 C37 C39 120.6(2) . .
C33 C38 H38A 109.5 . .
C33 C38 H38B 109.5 . .
H38A C38 H38B 109.5 . .
C33 C38 H38C 109.5 . .
H38A C38 H38C 109.5 . .
H38B C38 H38C 109.5 . .
C37 C39 H39A 109.5 . .
C37 C39 H39B 109.5 . .
H39A C39 H39B 109.5 . .
C37 C39 H39C 109.5 . .
H39A C39 H39C 109.5 . .
H39B C39 H39C 109.5 . .
C45 C40 C41 123.3(2) . .
C45 C40 N5 118.8(2) . .
C41 C40 N5 117.7(2) . .
C42 C41 C40 117.1(3) . .
C42 C41 C46 120.9(3) . .
C40 C41 C46 122.0(3) . .
C43 C42 C41 120.9(3) . .
C43 C42 H42 119.5 . .
C41 C42 H42 119.5 . .
C44 C43 C42 120.7(3) . .
C44 C43 H43 119.7 . .
C42 C43 H43 119.7 . .
C43 C44 C45 120.8(3) . .
C43 C44 H44 119.6 . .
C45 C44 H44 119.6 . .
C44 C45 C40 117.1(3) . .
C44 C45 C47 121.6(3) . .
C40 C45 C47 121.4(2) . .
C41 C46 H46A 109.5 . .
C41 C46 H46B 109.5 . .
H46A C46 H46B 109.5 . .
C41 C46 H46C 109.5 . .
H46A C46 H46C 109.5 . .
H46B C46 H46C 109.5 . .
C45 C47 H47A 109.5 . .
C45 C47 H47B 109.5 . .
H47A C47 H47B 109.5 . .
C45 C47 H47C 109.5 . .
H47A C47 H47C 109.5 . .
H47B C47 H47C 109.5 . .
C49 C48 N6 122.9(3) . .
C49 C48 H48 118.5 . .
N6 C48 H48 118.5 . .
C48 C49 C50 119.8(3) . .
C48 C49 H49 120.1 . .
C50 C49 H49 120.1 . .
C49 C50 C55 117.6(2) . .
C49 C50 C51 123.7(2) . .
C55 C50 C51 118.7(2) . .
C52 C51 C50 119.7(3) . .
C52 C51 H51 120.1 . .
C50 C51 H51 120.1 . .
C51 C52 C53 121.2(2) . .
C51 C52 H52 119.4 . .
C53 C52 H52 119.4 . .
C54 C53 C52 119.6(3) . .
C54 C53 H53 120.2 . .
C52 C53 H53 120.2 . .
C53 C54 C55 120.8(3) . .
C53 C54 H54 119.6 . .
C55 C54 H54 119.6 . .
C56 C55 C54 122.0(2) . .
C56 C55 C50 118.1(2) . .
C54 C55 C50 119.9(2) . .
N6 C56 C55 123.5(2) . .
N6 C56 H56 118.2 . .
C55 C56 H56 118.2 . .

loop_
_geom_bond_atom_site_label_1
_geom_bond_atom_site_label_2
_geom_bond_distance
_geom_bond_site_symmetry_2
Pd1 C1 1.974(2) .
Pd1 N3 2.1048(19) .
Pd1 Cl2 2.2952(7) .
Pd1 Cl1 2.2955(6) .
Pd2 C29 1.969(2) .
Pd2 N6 2.138(2) .
Pd2 Cl3 2.2946(6) .
Pd2 Cl4 2.3048(6) .
N1 C1 1.351(3) .
N1 C2 1.387(3) .
N1 C4 1.455(3) .
N2 C1 1.351(3) .
N2 C3 1.390(3) .
N2 C12 1.439(3) .
N3 C28 1.326(3) .
N3 C20 1.375(3) .
N4 C29 1.361(3) .
N4 C30 1.389(3) .
N4 C32 1.437(3) .
N5 C29 1.351(3) .
N5 C31 1.388(3) .
N5 C40 1.451(3) .
N6 C56 1.313(3) .
N6 C48 1.382(3) .
C2 C3 1.327(4) .
C2 H2 0.9300 .
C3 H3 0.9300 .
C4 C9 1.393(3) .
C4 C5 1.394(4) .
C5 C6 1.398(3) .
C5 C10 1.504(3) .
C6 C7 1.371(4) .
C6 H6 0.9300 .
C7 C8 1.386(4) .
C7 H7 0.9300 .
C8 C9 1.390(4) .
C8 H8 0.9300 .
C9 C11 1.505(4) .
C10 H10A 0.9600 .
C10 H10B 0.9600 .
C10 H10C 0.9600 .
C11 H11A 0.9600 .
C11 H11B 0.9600 .
C11 H11C 0.9600 .
C12 C17 1.396(3) .
C12 C13 1.404(4) .
C13 C14 1.389(4) .
C13 C18 1.507(4) .
C14 C15 1.371(4) .
C14 H14 0.9300 .
C15 C16 1.367(4) .
C15 H15 0.9300 .
C16 C17 1.404(4) .
C16 H16 0.9300 .
C17 C19 1.507(4) .
C18 H18A 0.9600 .
C18 H18B 0.9600 .
C18 H18C 0.9600 .
C19 H19A 0.9600 .
C19 H19B 0.9600 .
C19 H19C 0.9600 .
C20 C21 1.355(3) .
C20 H20 0.9300 .
C21 C22 1.415(3) .
C21 H21 0.9300 .
C22 C23 1.408(3) .
C22 C27 1.426(3) .
C23 C24 1.366(4) .
C23 H23 0.9300 .
C24 C25 1.402(4) .
C24 H24 0.9300 .
C25 C26 1.361(4) .
C25 H25 0.9300 .
C26 C27 1.413(3) .
C26 H26 0.9300 .
C27 C28 1.408(3) .
C28 H28 0.9300 .
C30 C31 1.345(4) .
C30 H30 0.9300 .
C31 H31 0.9300 .
C32 C37 1.391(4) .
C32 C33 1.400(3) .
C33 C34 1.385(4) .
C33 C38 1.501(3) .
C34 C35 1.378(4) .
C34 H34 0.9300 .
C35 C36 1.375(4) .
C35 H35 0.9300 .
C36 C37 1.398(4) .
C36 H36 0.9300 .
C37 C39 1.497(4) .
C38 H38A 0.9600 .
C38 H38B 0.9600 .
C38 H38C 0.9600 .
C39 H39A 0.9600 .
C39 H39B 0.9600 .
C39 H39C 0.9600 .
C40 C45 1.395(4) .
C40 C41 1.397(4) .
C41 C42 1.387(4) .
C41 C46 1.508(4) .
C42 C43 1.383(5) .
C42 H42 0.9300 .
C43 C44 1.378(5) .
C43 H43 0.9300 .
C44 C45 1.393(4) .
C44 H44 0.9300 .
C45 C47 1.502(4) .
C46 H46A 0.9600 .
C46 H46B 0.9600 .
C46 H46C 0.9600 .
C47 H47A 0.9600 .
C47 H47B 0.9600 .
C47 H47C 0.9600 .
C48 C49 1.357(4) .
C48 H48 0.9300 .
C49 C50 1.409(4) .
C49 H49 0.9300 .
C50 C55 1.417(3) .
C50 C51 1.422(3) .
C51 C52 1.375(4) .
C51 H51 0.9300 .
C52 C53 1.418(4) .
C52 H52 0.9300 .
C53 C54 1.362(4) .
C53 H53 0.9300 .
C54 C55 1.411(3) .
C54 H54 0.9300 .
C55 C56 1.411(3) .
C56 H56 0.9300 .

loop_
_geom_torsion_atom_site_label_1
_geom_torsion_atom_site_label_2
_geom_torsion_atom_site_label_3
_geom_torsion_atom_site_label_4
_geom_torsion
_geom_torsion_site_symmetry_1
_geom_torsion_site_symmetry_2
_geom_torsion_site_symmetry_3
_geom_torsion_site_symmetry_4
C1 Pd1 N3 C28 78(3) . . . .
Cl2 Pd1 N3 C28 40.99(16) . . . .
Cl1 Pd1 N3 C28 -137.99(16) . . . .
C1 Pd1 N3 C20 -102(3) . . . .
Cl2 Pd1 N3 C20 -138.65(17) . . . .
Cl1 Pd1 N3 C20 42.38(17) . . . .
C29 Pd2 N6 C56 -157(6) . . . .
Cl3 Pd2 N6 C56 -30.6(2) . . . .
Cl4 Pd2 N6 C56 147.1(2) . . . .
C29 Pd2 N6 C48 28(6) . . . .
Cl3 Pd2 N6 C48 154.5(2) . . . .
Cl4 Pd2 N6 C48 -27.7(2) . . . .
C2 N1 C1 N2 -0.4(3) . . . .
C4 N1 C1 N2 172.1(2) . . . .
C2 N1 C1 Pd1 177.03(17) . . . .
C4 N1 C1 Pd1 -10.5(3) . . . .
C3 N2 C1 N1 0.8(3) . . . .
C12 N2 C1 N1 -175.3(2) . . . .
C3 N2 C1 Pd1 -176.69(17) . . . .
C12 N2 C1 Pd1 7.2(3) . . . .
N3 Pd1 C1 N1 -128(3) . . . .
Cl2 Pd1 C1 N1 -91.1(2) . . . .
Cl1 Pd1 C1 N1 87.8(2) . . . .
N3 Pd1 C1 N2 49(3) . . . .
Cl2 Pd1 C1 N2 85.7(2) . . . .
Cl1 Pd1 C1 N2 -95.3(2) . . . .
C1 N1 C2 C3 -0.1(3) . . . .
C4 N1 C2 C3 -172.7(2) . . . .
N1 C2 C3 N2 0.6(3) . . . .
C1 N2 C3 C2 -0.9(3) . . . .
C12 N2 C3 C2 175.3(2) . . . .
C1 N1 C4 C9 91.7(3) . . . .
C2 N1 C4 C9 -96.7(3) . . . .
C1 N1 C4 C5 -90.4(3) . . . .
C2 N1 C4 C5 81.2(3) . . . .
C9 C4 C5 C6 -5.1(4) . . . .
N1 C4 C5 C6 177.2(2) . . . .
C9 C4 C5 C10 172.2(2) . . . .
N1 C4 C5 C10 -5.5(3) . . . .
C4 C5 C6 C7 1.7(4) . . . .
C10 C5 C6 C7 -175.6(2) . . . .
C5 C6 C7 C8 2.3(4) . . . .
C6 C7 C8 C9 -3.2(4) . . . .
C7 C8 C9 C4 0.1(3) . . . .
C7 C8 C9 C11 177.0(2) . . . .
C5 C4 C9 C8 4.2(3) . . . .
N1 C4 C9 C8 -178.1(2) . . . .
C5 C4 C9 C11 -172.8(2) . . . .
N1 C4 C9 C11 4.9(3) . . . .
C1 N2 C12 C17 -96.4(3) . . . .
C3 N2 C12 C17 88.0(3) . . . .
C1 N2 C12 C13 85.1(3) . . . .
C3 N2 C12 C13 -90.5(3) . . . .
C17 C12 C13 C14 4.3(4) . . . .
N2 C12 C13 C14 -177.2(2) . . . .
C17 C12 C13 C18 -174.3(3) . . . .
N2 C12 C13 C18 4.1(4) . . . .
C12 C13 C14 C15 -1.7(4) . . . .
C18 C13 C14 C15 176.9(3) . . . .
C13 C14 C15 C16 -1.9(5) . . . .
C14 C15 C16 C17 3.1(5) . . . .
C13 C12 C17 C16 -3.2(4) . . . .
N2 C12 C17 C16 178.4(2) . . . .
C13 C12 C17 C19 174.6(3) . . . .
N2 C12 C17 C19 -3.8(4) . . . .
C15 C16 C17 C12 -0.6(5) . . . .
C15 C16 C17 C19 -178.4(3) . . . .
C28 N3 C20 C21 -0.6(3) . . . .
Pd1 N3 C20 C21 179.03(18) . . . .
N3 C20 C21 C22 1.2(4) . . . .
C20 C21 C22 C23 179.0(2) . . . .
C20 C21 C22 C27 -1.4(3) . . . .
C21 C22 C23 C24 -179.0(2) . . . .
C27 C22 C23 C24 1.4(3) . . . .
C22 C23 C24 C25 -1.6(4) . . . .
C23 C24 C25 C26 0.6(4) . . . .
C24 C25 C26 C27 0.6(4) . . . .
C25 C26 C27 C28 178.4(2) . . . .
C25 C26 C27 C22 -0.8(3) . . . .
C23 C22 C27 C28 -179.4(2) . . . .
C21 C22 C27 C28 1.0(3) . . . .
C23 C22 C27 C26 -0.2(3) . . . .
C21 C22 C27 C26 -179.8(2) . . . .
C20 N3 C28 C27 0.2(3) . . . .
Pd1 N3 C28 C27 -179.41(16) . . . .
C26 C27 C28 N3 -179.7(2) . . . .
C22 C27 C28 N3 -0.5(3) . . . .
C31 N5 C29 N4 -0.4(3) . . . .
C40 N5 C29 N4 -174.3(2) . . . .
C31 N5 C29 Pd2 -177.13(19) . . . .
C40 N5 C29 Pd2 8.9(3) . . . .
C30 N4 C29 N5 0.2(3) . . . .
C32 N4 C29 N5 174.3(2) . . . .
C30 N4 C29 Pd2 176.93(19) . . . .
C32 N4 C29 Pd2 -9.0(3) . . . .
N6 Pd2 C29 N5 55(6) . . . .
Cl3 Pd2 C29 N5 -71.3(2) . . . .
Cl4 Pd2 C29 N5 110.9(2) . . . .
N6 Pd2 C29 N4 -121(6) . . . .
Cl3 Pd2 C29 N4 112.6(2) . . . .
Cl4 Pd2 C29 N4 -65.1(2) . . . .
C29 N4 C30 C31 0.1(3) . . . .
C32 N4 C30 C31 -174.3(2) . . . .
N4 C30 C31 N5 -0.3(3) . . . .
C29 N5 C31 C30 0.4(3) . . . .
C40 N5 C31 C30 174.7(2) . . . .
C29 N4 C32 C37 -77.6(3) . . . .
C30 N4 C32 C37 95.9(3) . . . .
C29 N4 C32 C33 106.6(3) . . . .
C30 N4 C32 C33 -79.9(3) . . . .
C37 C32 C33 C34 5.5(3) . . . .
N4 C32 C33 C34 -178.9(2) . . . .
C37 C32 C33 C38 -171.6(2) . . . .
N4 C32 C33 C38 4.0(3) . . . .
C32 C33 C34 C35 -1.6(3) . . . .
C38 C33 C34 C35 175.5(2) . . . .
C33 C34 C35 C36 -3.2(4) . . . .
C34 C35 C36 C37 4.4(4) . . . .
C33 C32 C37 C36 -4.4(3) . . . .
N4 C32 C37 C36 180.0(2) . . . .
C33 C32 C37 C39 174.2(2) . . . .
N4 C32 C37 C39 -1.4(3) . . . .
C35 C36 C37 C32 -0.7(4) . . . .
C35 C36 C37 C39 -179.3(3) . . . .
C29 N5 C40 C45 -82.8(3) . . . .
C31 N5 C40 C45 103.9(3) . . . .
C29 N5 C40 C41 101.2(3) . . . .
C31 N5 C40 C41 -72.1(3) . . . .
C45 C40 C41 C42 3.0(4) . . . .
N5 C40 C41 C42 178.9(2) . . . .
C45 C40 C41 C46 -176.9(2) . . . .
N5 C40 C41 C46 -1.1(4) . . . .
C40 C41 C42 C43 -0.6(4) . . . .
C46 C41 C42 C43 179.4(3) . . . .
C41 C42 C43 C44 -1.5(4) . . . .
C42 C43 C44 C45 1.3(4) . . . .
C43 C44 C45 C40 1.0(4) . . . .
C43 C44 C45 C47 -177.5(3) . . . .
C41 C40 C45 C44 -3.2(4) . . . .
N5 C40 C45 C44 -179.0(2) . . . .
C41 C40 C45 C47 175.3(2) . . . .
N5 C40 C45 C47 -0.5(3) . . . .
C56 N6 C48 C49 -3.6(4) . . . .
Pd2 N6 C48 C49 171.4(2) . . . .
N6 C48 C49 C50 1.6(5) . . . .
C48 C49 C50 C55 1.9(4) . . . .
C48 C49 C50 C51 -178.7(3) . . . .
C49 C50 C51 C52 -178.2(3) . . . .
C55 C50 C51 C52 1.2(4) . . . .
C50 C51 C52 C53 0.4(4) . . . .
C51 C52 C53 C54 -0.5(4) . . . .
C52 C53 C54 C55 -0.9(4) . . . .
C53 C54 C55 C56 -177.4(2) . . . .
C53 C54 C55 C50 2.5(4) . . . .
C49 C50 C55 C56 -3.3(3) . . . .
C51 C50 C55 C56 177.3(2) . . . .
C49 C50 C55 C54 176.8(2) . . . .
C51 C50 C55 C54 -2.6(4) . . . .
C48 N6 C56 C55 2.1(4) . . . .
Pd2 N6 C56 C55 -172.93(18) . . . .
C54 C55 C56 N6 -178.8(2) . . . .
C50 C55 C56 N6 1.4(4) . . . .
